data_7034868
loop_
_publ_author_name
'Silva Valverde, Miguel F.'
'Theuergarten, Eileen'
'Bannenberg, Thomas'
'Freytag, Matthias'
'Jones, Peter G.'
'Tamm, Matthias'

_publ_section_title
;
 Frustrated N-heterocyclic carbene-silylium ion Lewis pairs.
;
_journal_issue 20
_journal_name_full 'Dalton transactions (Cambridge, England : 2003)'
_journal_page_first 9400
_journal_page_last 9408
_journal_paper_doi 10.1039/c5dt01362c
_journal_volume 44
_journal_year 2015
_chemical_formula_sum 'C33 H39 Au F6 N3 O4 P S2'
_chemical_formula_weight 947.73
_chemical_name_systematic
; 
 ? 
;
_space_group_IT_number 14
_symmetry_cell_setting monoclinic
_symmetry_space_group_name_Hall '-P 2ybc'
_symmetry_space_group_name_H-M 'P 1 21/c 1'
_atom_sites_solution_hydrogens geom
_atom_sites_solution_primary direct
_atom_sites_solution_secondary difmap
_audit_creation_method SHELXL-97
_audit_update_record
;
2015-03-05 deposited with the CCDC.
2015-04-20 downloaded from the CCDC.
;
_cell_angle_alpha 90.00
_cell_angle_beta 90.246(3)
_cell_angle_gamma 90.00
_cell_formula_units_Z 4
_cell_length_a 13.3594(4)
_cell_length_b 14.4701(5)
_cell_length_c 18.7666(6)
_cell_measurement_reflns_used 11219
_cell_measurement_temperature 100(2)
_cell_measurement_theta_max 23.4960
_cell_measurement_theta_min 2.3290
_cell_volume 3627.8(2)
_computing_cell_refinement
; 
CrysAlisPro, Agilent Technologies, 
Version 1.171.36.28 (release 01-02-2013 CrysAlis171 .NET) 
(compiled Feb  1 2013,16:14:44) 
;
_computing_data_collection
; 
CrysAlisPro, Agilent Technologies, 
Version 1.171.36.28 (release 01-02-2013 CrysAlis171 .NET) 
(compiled Feb  1 2013,16:14:44) 
;
_computing_data_reduction
; 
CrysAlisPro, Agilent Technologies, 
Version 1.171.36.28 (release 01-02-2013 CrysAlis171 .NET) 
(compiled Feb  1 2013,16:14:44) 
;
_computing_molecular_graphics 'Bruker XP'
_computing_publication_material SHELXL-97
_computing_structure_refinement 'SHELXL-97 (Sheldrick, 1997)'
_computing_structure_solution 'SHELXS-97 (Sheldrick, 1990)'
_diffrn_ambient_temperature 100(2)
_diffrn_detector_area_resol_mean 16.1419
_diffrn_measured_fraction_theta_full 0.982
_diffrn_measured_fraction_theta_max 0.950
_diffrn_measurement_device_type 'Oxford Diffraction Xcalibur, Eos'
_diffrn_measurement_method '\w scans'
_diffrn_radiation_monochromator graphite
_diffrn_radiation_source 'Enhance (Mo) X-ray Source'
_diffrn_radiation_type 'Mo K\a'
_diffrn_radiation_wavelength 0.71073
_diffrn_reflns_av_R_equivalents 0.1130
_diffrn_reflns_av_sigmaI/netI 0.0694
_diffrn_reflns_limit_h_max 19
_diffrn_reflns_limit_h_min -19
_diffrn_reflns_limit_k_max 20
_diffrn_reflns_limit_k_min -20
_diffrn_reflns_limit_l_max 26
_diffrn_reflns_limit_l_min -26
_diffrn_reflns_number 122840
_diffrn_reflns_theta_full 30.50
_diffrn_reflns_theta_max 30.99
_diffrn_reflns_theta_min 2.17
_exptl_absorpt_coefficient_mu 4.286
_exptl_absorpt_correction_T_max 1.00000
_exptl_absorpt_correction_T_min 0.88212
_exptl_absorpt_correction_type multi-scan
_exptl_absorpt_process_details
; 
CrysAlisPro, Agilent Technologies, 
Version 1.171.36.28 (release 01-02-2013 CrysAlis171 .NET) 
(compiled Feb  1 2013,16:14:44) 
;
_exptl_crystal_colour colourless
_exptl_crystal_density_diffrn 1.735
_exptl_crystal_density_method 'not measured'
_exptl_crystal_description prism
_exptl_crystal_F_000 1880
_exptl_crystal_size_max 0.18
_exptl_crystal_size_mid 0.10
_exptl_crystal_size_min 0.08
_refine_diff_density_max 2.808
_refine_diff_density_min -1.237
_refine_diff_density_rms 0.196
_refine_ls_extinction_method none
_refine_ls_goodness_of_fit_ref 1.045
_refine_ls_hydrogen_treatment constr
_refine_ls_matrix_type full
_refine_ls_number_parameters 459
_refine_ls_number_reflns 10993
_refine_ls_number_restraints 0
_refine_ls_restrained_S_all 1.045
_refine_ls_R_factor_all 0.0694
_refine_ls_R_factor_gt 0.0382
_refine_ls_shift/su_max 0.003
_refine_ls_shift/su_mean 0.000
_refine_ls_structure_factor_coef Fsqd
_refine_ls_weighting_details 'calc w=1/[\s^2^(Fo^2^)+(0.0170P)^2^+4.0713P] where P=(Fo^2^+2Fc^2^)/3'
_refine_ls_weighting_scheme calc
_refine_ls_wR_factor_gt 0.0610
_refine_ls_wR_factor_ref 0.0703
_reflns_number_gt 8155
_reflns_number_total 10993
_reflns_threshold_expression >2sigma(I)
_cod_data_source_file c5dt01362c3.cif
_cod_data_source_block msv03
_cod_depositor_comments 'Adding full bibliography for 7034861--7034869.cif.'
_cod_original_sg_symbol_H-M 'P 21/c'
_cod_database_code 7034868
_refine_instructions_details
;
TITL MSV03 in P2(1)/c
CELL 0.71073  13.359364  14.470148  18.766588  90.0000  90.2456  90.0000
ZERR    4.00   0.000400   0.000500   0.000600   0.0000   0.0030   0.0000
LATT   1
SYMM  - X, 1/2 + Y, 1/2 - Z
SFAC  C    H    N    O    F    P    S    AU
UNIT  132  156  12   16   24   4    8    4
MERG   2
FMAP   2
 
TEMP -173
 
ACTA 61
CONF
 
PLAN   10
 
L.S.   4
 
WGHT    0.017000    4.071300
FVAR       0.83965
AU    8    0.277916    0.614573    0.426251    11.00000    0.01234    0.01338 =
         0.01159   -0.00093   -0.00209   -0.00158
P     6    0.167639    0.537844    0.354726    11.00000    0.01222    0.01286 =
         0.01047   -0.00046   -0.00102   -0.00116
N1    3    0.481337    0.666907    0.488765    11.00000    0.01260    0.01232 =
         0.01193   -0.00054    0.00151   -0.00070
N2    3    0.363154    0.691376    0.565822    11.00000    0.01261    0.01275 =
         0.01268   -0.00002    0.00085   -0.00242
C1    1    0.380633    0.672112    0.496071    11.00000    0.01294    0.01128 =
         0.01199    0.00210   -0.00074    0.00060
C2    1    0.526856    0.675045    0.555848    11.00000    0.01659    0.01061 =
         0.01396    0.00130   -0.00536   -0.00234
C3    1    0.453427    0.690143    0.603590    11.00000    0.01933    0.01103 =
         0.01177    0.00110   -0.00258   -0.00344
C4    1    0.532497    0.652768    0.417713    11.00000    0.01472    0.01576 =
         0.01574   -0.00205    0.00333   -0.00133
C5    1    0.539524    0.548944    0.404130    11.00000    0.02893    0.02231 =
         0.02088    0.00061    0.00506    0.00557
AFIX 137
H5A   2    0.582145    0.520443    0.440640    11.00000   -1.50000
H5B   2    0.568490    0.538085    0.356977    11.00000   -1.50000
H5C   2    0.472448    0.521663    0.406054    11.00000   -1.50000
AFIX   0
C6    1    0.474414    0.701489    0.358525    11.00000    0.02075    0.02953 =
         0.01582    0.00601    0.00561    0.00434
AFIX 137
H6A   2    0.409682    0.670845    0.351603    11.00000   -1.50000
H6B   2    0.512775    0.698725    0.314182    11.00000   -1.50000
H6C   2    0.463460    0.766209    0.371755    11.00000   -1.50000
AFIX   0
C7    1    0.637556    0.695305    0.417695    11.00000    0.01735    0.04084 =
         0.02659    0.00163    0.00504   -0.00789
AFIX 137
H7A   2    0.634654    0.757889    0.437536    11.00000   -1.50000
H7B   2    0.662655    0.698020    0.368747    11.00000   -1.50000
H7C   2    0.682540    0.657205    0.446790    11.00000   -1.50000
AFIX   0
C8    1    0.635090    0.661034    0.572677    11.00000    0.01649    0.02371 =
         0.02515   -0.00017   -0.00488    0.00073
AFIX 137
H8A   2    0.644171    0.657095    0.624435    11.00000   -1.50000
H8B   2    0.673864    0.713185    0.554135    11.00000   -1.50000
H8C   2    0.658301    0.603624    0.550512    11.00000   -1.50000
AFIX   0
C9    1    0.465363    0.696718    0.682708    11.00000    0.02232    0.02650 =
         0.01338    0.00063   -0.00470   -0.00583
AFIX 137
H9A   2    0.533921    0.679685    0.696058    11.00000   -1.50000
H9B   2    0.418124    0.654571    0.705803    11.00000   -1.50000
H9C   2    0.451865    0.760205    0.698103    11.00000   -1.50000
AFIX   0
C10   1    0.259933    0.711757    0.594410    11.00000    0.01292    0.01576 =
         0.01823   -0.00266    0.00593   -0.00286
C11   1    0.264219    0.774801    0.660215    11.00000    0.02666    0.03466 =
         0.02620   -0.01224    0.00108    0.00620
AFIX 137
H11A  2    0.288647    0.739435    0.701289    11.00000   -1.50000
H11B  2    0.197088    0.798611    0.670319    11.00000   -1.50000
H11C  2    0.309654    0.826575    0.651016    11.00000   -1.50000
AFIX   0
C12   1    0.209620    0.620877    0.614150    11.00000    0.03569    0.02876 =
         0.05070   -0.00887    0.02591   -0.01400
AFIX 137
H12A  2    0.201762    0.582690    0.571362    11.00000   -1.50000
H12B  2    0.143675    0.633470    0.634660    11.00000   -1.50000
H12C  2    0.251056    0.588004    0.649126    11.00000   -1.50000
AFIX   0
C13   1    0.199608    0.764849    0.538464    11.00000    0.01909    0.05124 =
         0.02824   -0.00819    0.00225    0.01685
AFIX 137
H13A  2    0.238078    0.818616    0.522511    11.00000   -1.50000
H13B  2    0.136316    0.785575    0.559284    11.00000   -1.50000
H13C  2    0.185740    0.724406    0.497714    11.00000   -1.50000
AFIX   0
C14   1    0.130755    0.426348    0.391630    11.00000    0.01260    0.01065 =
         0.01219    0.00122   -0.00312   -0.00033
C15   1    0.102244    0.421888    0.462764    11.00000    0.02037    0.01889 =
         0.01360   -0.00387    0.00161    0.00054
AFIX  43
H15   2    0.099842    0.476640    0.490639    11.00000   -1.20000
AFIX   0
C16   1    0.077362    0.337675    0.492965    11.00000    0.02421    0.02177 =
         0.01660    0.00260    0.00485   -0.00104
AFIX  43
H16   2    0.057289    0.334835    0.541417    11.00000   -1.20000
AFIX   0
C17   1    0.081679    0.257660    0.452705    11.00000    0.01878    0.01730 =
         0.02144    0.00454   -0.00017   -0.00180
AFIX  43
H17   2    0.065364    0.199899    0.473729    11.00000   -1.20000
AFIX   0
C18   1    0.109648    0.261639    0.382065    11.00000    0.01928    0.01585 =
         0.01847   -0.00357    0.00296   -0.00013
AFIX  43
H18   2    0.112547    0.206608    0.354546    11.00000   -1.20000
AFIX   0
C19   1    0.133491    0.345694    0.351225    11.00000    0.02141    0.01686 =
         0.01227   -0.00062    0.00104    0.00226
AFIX  43
H19   2    0.151754    0.348336    0.302399    11.00000   -1.20000
AFIX   0
C20   1    0.053066    0.601470    0.338963    11.00000    0.01419    0.01493 =
         0.00912    0.00020   -0.00122    0.00002
C21   1   -0.039430    0.556308    0.333947    11.00000    0.01800    0.01159 =
         0.01648    0.00020   -0.00015   -0.00049
AFIX  43
H21   2   -0.043244    0.491251    0.340167    11.00000   -1.20000
AFIX   0
C22   1   -0.124920    0.606619    0.319948    11.00000    0.01337    0.02204 =
         0.02034    0.00102   -0.00182   -0.00474
AFIX  43
H22   2   -0.187780    0.576048    0.317607    11.00000   -1.20000
AFIX   0
C23   1   -0.120231    0.700676    0.309322    11.00000    0.01637    0.02291 =
         0.01739    0.00388    0.00030    0.00195
AFIX  43
H23   2   -0.179479    0.734556    0.299080    11.00000   -1.20000
AFIX   0
C24   1   -0.028752    0.745893    0.313605    11.00000    0.01877    0.01422 =
         0.01997    0.00560   -0.00114   -0.00098
AFIX  43
H24   2   -0.025440    0.810815    0.306463    11.00000   -1.20000
AFIX   0
C25   1    0.057649    0.696488    0.328270    11.00000    0.01681    0.01435 =
         0.01687    0.00351   -0.00123   -0.00443
AFIX  43
H25   2    0.120196    0.727545    0.331037    11.00000   -1.20000
AFIX   0
C26   1    0.215512    0.509311    0.266989    11.00000    0.01485    0.01234 =
         0.01342    0.00203    0.00253   -0.00306
C27   1    0.317554    0.492413    0.258722    11.00000    0.01898    0.02380 =
         0.01673    0.00195   -0.00108   -0.00001
AFIX  43
H27   2    0.361920    0.501689    0.297767    11.00000   -1.20000
AFIX   0
C28   1    0.354651    0.462237    0.194067    11.00000    0.01855    0.02321 =
         0.02410    0.00139    0.00642    0.00194
AFIX  43
H28   2    0.424137    0.450198    0.188835    11.00000   -1.20000
AFIX   0
C29   1    0.290048    0.449672    0.137048    11.00000    0.03084    0.02220 =
         0.01732   -0.00457    0.00703    0.00321
AFIX  43
H29   2    0.315278    0.429236    0.092496    11.00000   -1.20000
AFIX   0
C30   1    0.188913    0.466791    0.144783    11.00000    0.02846    0.02399 =
         0.01441   -0.00291   -0.00226   -0.00486
AFIX  43
H30   2    0.144862    0.458174    0.105468    11.00000   -1.20000
AFIX   0
C31   1    0.151604    0.496339    0.209329    11.00000    0.01679    0.02371 =
         0.01596    0.00166    0.00166   -0.00133
AFIX  43
H31   2    0.081976    0.507840    0.214328    11.00000   -1.20000
AFIX   0
C32   1    0.408059    1.058964    0.406600    11.00000    0.02935    0.01975 =
         0.02377   -0.00347   -0.00023   -0.00215
C33   1    0.108363    0.964033    0.421925    11.00000    0.02244    0.02462 =
         0.02211    0.00090    0.00438   -0.00528
S1    7    0.343540    1.062876    0.320048    11.00000    0.01924    0.02335 =
         0.01775   -0.00147    0.00239   -0.00579
S2    7    0.184589    0.941625    0.343454    11.00000    0.02130    0.01456 =
         0.01863    0.00024    0.00305   -0.00297
N3    3    0.231658    1.040902    0.337166    11.00000    0.01583    0.01785 =
         0.02662    0.00036    0.00377   -0.00483
O1    4    0.350566    1.157821    0.299469    11.00000    0.03148    0.02492 =
         0.03248    0.00887    0.00164   -0.01153
O2    4    0.393513    0.994668    0.278046    11.00000    0.02496    0.04075 =
         0.02811   -0.01514    0.00931   -0.00587
O3    4    0.112690    0.924852    0.288631    11.00000    0.03998    0.02848 =
         0.01774    0.00376   -0.00437   -0.01728
O4    4    0.250110    0.868161    0.362993    11.00000    0.02481    0.01735 =
         0.05389    0.00302    0.00259    0.00148
F1    5    0.360949    1.111008    0.454517    11.00000    0.04601    0.03961 =
         0.02220   -0.01034    0.00475   -0.00439
F2    5    0.500638    1.091273    0.400058    11.00000    0.02507    0.03922 =
         0.04464   -0.00825   -0.00866   -0.00570
F3    5    0.412619    0.973996    0.432040    11.00000    0.06207    0.02319 =
         0.04519    0.00764   -0.02617   -0.00546
F4    5    0.163549    0.986497    0.477711    11.00000    0.05180    0.04767 =
         0.01666   -0.00579   -0.00401   -0.01546
F5    5    0.042505    1.031552    0.410410    11.00000    0.02729    0.02529 =
         0.04853   -0.00190    0.01303    0.00317
F6    5    0.056274    0.887746    0.438337    11.00000    0.03784    0.02940 =
         0.02486    0.00677    0.00867   -0.01258
HKLF    4
;

loop_
_symmetry_equiv_pos_as_xyz
'x, y, z'
'-x, y+1/2, -z+1/2'
'-x, -y, -z'
'x, -y-1/2, z-1/2'

loop_
_atom_site_label
_atom_site_type_symbol
_atom_site_fract_x
_atom_site_fract_y
_atom_site_fract_z
_atom_site_U_iso_or_equiv
_atom_site_adp_type
_atom_site_occupancy
_atom_site_symmetry_multiplicity
_atom_site_calc_flag
_atom_site_refinement_flags
Au Au 0.277916(10) 0.614573(10) 0.426251(7) 0.01245(4) Uani 1 1 d .
P P 0.16764(7) 0.53784(6) 0.35473(5) 0.01186(19) Uani 1 1 d .
N1 N 0.4813(2) 0.6669(2) 0.48877(15) 0.0123(6) Uani 1 1 d .
N2 N 0.3632(2) 0.6914(2) 0.56582(15) 0.0127(6) Uani 1 1 d .
C1 C 0.3806(2) 0.6721(2) 0.49607(18) 0.0121(7) Uani 1 1 d .
C2 C 0.5269(3) 0.6750(2) 0.55585(19) 0.0137(7) Uani 1 1 d .
C3 C 0.4534(3) 0.6901(2) 0.60359(19) 0.0140(7) Uani 1 1 d .
C4 C 0.5325(3) 0.6528(3) 0.41771(19) 0.0154(7) Uani 1 1 d .
C5 C 0.5395(3) 0.5489(3) 0.4041(2) 0.0240(9) Uani 1 1 d .
H5A H 0.5821 0.5204 0.4406 0.036 Uiso 1 1 calc R
H5B H 0.5685 0.5381 0.3570 0.036 Uiso 1 1 calc R
H5C H 0.4724 0.5217 0.4061 0.036 Uiso 1 1 calc R
C6 C 0.4744(3) 0.7015(3) 0.3585(2) 0.0220(9) Uani 1 1 d .
H6A H 0.4097 0.6708 0.3516 0.033 Uiso 1 1 calc R
H6B H 0.5128 0.6987 0.3142 0.033 Uiso 1 1 calc R
H6C H 0.4635 0.7662 0.3718 0.033 Uiso 1 1 calc R
C7 C 0.6376(3) 0.6953(3) 0.4177(2) 0.0282(10) Uani 1 1 d .
H7A H 0.6347 0.7579 0.4375 0.042 Uiso 1 1 calc R
H7B H 0.6627 0.6980 0.3687 0.042 Uiso 1 1 calc R
H7C H 0.6825 0.6572 0.4468 0.042 Uiso 1 1 calc R
C8 C 0.6351(3) 0.6610(3) 0.5727(2) 0.0218(9) Uani 1 1 d .
H8A H 0.6442 0.6571 0.6244 0.033 Uiso 1 1 calc R
H8B H 0.6739 0.7132 0.5541 0.033 Uiso 1 1 calc R
H8C H 0.6583 0.6036 0.5505 0.033 Uiso 1 1 calc R
C9 C 0.4654(3) 0.6967(3) 0.68271(19) 0.0207(8) Uani 1 1 d .
H9A H 0.5339 0.6797 0.6961 0.031 Uiso 1 1 calc R
H9B H 0.4181 0.6546 0.7058 0.031 Uiso 1 1 calc R
H9C H 0.4519 0.7602 0.6981 0.031 Uiso 1 1 calc R
C10 C 0.2599(3) 0.7118(3) 0.5944(2) 0.0156(8) Uani 1 1 d .
C11 C 0.2642(3) 0.7748(3) 0.6602(2) 0.0292(10) Uani 1 1 d .
H11A H 0.2886 0.7394 0.7013 0.044 Uiso 1 1 calc R
H11B H 0.1971 0.7986 0.6703 0.044 Uiso 1 1 calc R
H11C H 0.3097 0.8266 0.6510 0.044 Uiso 1 1 calc R
C12 C 0.2096(3) 0.6209(3) 0.6141(3) 0.0383(12) Uani 1 1 d .
H12A H 0.2018 0.5827 0.5714 0.057 Uiso 1 1 calc R
H12B H 0.1437 0.6335 0.6347 0.057 Uiso 1 1 calc R
H12C H 0.2511 0.5880 0.6491 0.057 Uiso 1 1 calc R
C13 C 0.1996(3) 0.7648(3) 0.5385(2) 0.0329(11) Uani 1 1 d .
H13A H 0.2381 0.8186 0.5225 0.049 Uiso 1 1 calc R
H13B H 0.1363 0.7856 0.5593 0.049 Uiso 1 1 calc R
H13C H 0.1857 0.7244 0.4977 0.049 Uiso 1 1 calc R
C14 C 0.1308(2) 0.4263(2) 0.39163(18) 0.0118(7) Uani 1 1 d .
C15 C 0.1022(3) 0.4219(3) 0.46276(19) 0.0176(8) Uani 1 1 d .
H15 H 0.0998 0.4766 0.4906 0.021 Uiso 1 1 calc R
C16 C 0.0774(3) 0.3377(3) 0.4930(2) 0.0208(8) Uani 1 1 d .
H16 H 0.0573 0.3348 0.5414 0.025 Uiso 1 1 calc R
C17 C 0.0817(3) 0.2577(3) 0.4527(2) 0.0192(8) Uani 1 1 d .
H17 H 0.0654 0.1999 0.4737 0.023 Uiso 1 1 calc R
C18 C 0.1096(3) 0.2616(3) 0.3821(2) 0.0179(8) Uani 1 1 d .
H18 H 0.1125 0.2066 0.3545 0.021 Uiso 1 1 calc R
C19 C 0.1335(3) 0.3457(3) 0.35123(19) 0.0168(8) Uani 1 1 d .
H19 H 0.1518 0.3483 0.3024 0.020 Uiso 1 1 calc R
C20 C 0.0531(3) 0.6015(2) 0.33896(18) 0.0128(7) Uani 1 1 d .
C21 C -0.0394(3) 0.5563(3) 0.33395(19) 0.0154(8) Uani 1 1 d .
H21 H -0.0432 0.4913 0.3402 0.018 Uiso 1 1 calc R
C22 C -0.1249(3) 0.6066(3) 0.3199(2) 0.0186(8) Uani 1 1 d .
H22 H -0.1878 0.5760 0.3176 0.022 Uiso 1 1 calc R
C23 C -0.1202(3) 0.7007(3) 0.3093(2) 0.0189(8) Uani 1 1 d .
H23 H -0.1795 0.7346 0.2991 0.023 Uiso 1 1 calc R
C24 C -0.0288(3) 0.7459(3) 0.3136(2) 0.0177(8) Uani 1 1 d .
H24 H -0.0254 0.8108 0.3065 0.021 Uiso 1 1 calc R
C25 C 0.0576(3) 0.6965(3) 0.32827(19) 0.0160(8) Uani 1 1 d .
H25 H 0.1202 0.7275 0.3310 0.019 Uiso 1 1 calc R
C26 C 0.2155(3) 0.5093(2) 0.26699(19) 0.0135(7) Uani 1 1 d .
C27 C 0.3176(3) 0.4924(3) 0.2587(2) 0.0198(8) Uani 1 1 d .
H27 H 0.3619 0.5017 0.2978 0.024 Uiso 1 1 calc R
C28 C 0.3547(3) 0.4622(3) 0.1941(2) 0.0219(9) Uani 1 1 d .
H28 H 0.4241 0.4502 0.1888 0.026 Uiso 1 1 calc R
C29 C 0.2900(3) 0.4497(3) 0.1370(2) 0.0234(9) Uani 1 1 d .
H29 H 0.3153 0.4292 0.0925 0.028 Uiso 1 1 calc R
C30 C 0.1889(3) 0.4668(3) 0.1448(2) 0.0223(9) Uani 1 1 d .
H30 H 0.1449 0.4582 0.1055 0.027 Uiso 1 1 calc R
C31 C 0.1516(3) 0.4963(3) 0.2093(2) 0.0188(8) Uani 1 1 d .
H31 H 0.0820 0.5078 0.2143 0.023 Uiso 1 1 calc R
C32 C 0.4081(3) 1.0590(3) 0.4066(2) 0.0243(9) Uani 1 1 d .
C33 C 0.1084(3) 0.9640(3) 0.4219(2) 0.0230(9) Uani 1 1 d .
S1 S 0.34354(7) 1.06288(7) 0.32005(5) 0.0201(2) Uani 1 1 d .
S2 S 0.18459(7) 0.94163(7) 0.34345(5) 0.0182(2) Uani 1 1 d .
N3 N 0.2317(2) 1.0409(2) 0.33717(17) 0.0201(7) Uani 1 1 d .
O1 O 0.3506(2) 1.1578(2) 0.29947(15) 0.0296(7) Uani 1 1 d .
O2 O 0.3935(2) 0.9947(2) 0.27805(15) 0.0312(7) Uani 1 1 d .
O3 O 0.1127(2) 0.9249(2) 0.28863(14) 0.0287(7) Uani 1 1 d .
O4 O 0.2501(2) 0.86816(19) 0.36299(17) 0.0320(7) Uani 1 1 d .
F1 F 0.36095(19) 1.11101(18) 0.45452(13) 0.0359(6) Uani 1 1 d .
F2 F 0.50064(18) 1.09127(18) 0.40006(14) 0.0363(6) Uani 1 1 d .
F3 F 0.4126(2) 0.97400(17) 0.43204(14) 0.0436(7) Uani 1 1 d .
F4 F 0.1635(2) 0.98650(19) 0.47771(12) 0.0387(7) Uani 1 1 d .
F5 F 0.04250(18) 1.03155(17) 0.41041(14) 0.0337(6) Uani 1 1 d .
F6 F 0.05627(18) 0.88775(17) 0.43834(12) 0.0307(6) Uani 1 1 d .

loop_
_atom_site_aniso_label
_atom_site_aniso_U_11
_atom_site_aniso_U_22
_atom_site_aniso_U_33
_atom_site_aniso_U_23
_atom_site_aniso_U_13
_atom_site_aniso_U_12
Au 0.01234(6) 0.01338(7) 0.01159(7) -0.00093(6) -0.00209(5) -0.00158(6)
P 0.0122(4) 0.0129(5) 0.0105(4) -0.0005(4) -0.0010(3) -0.0012(4)
N1 0.0126(14) 0.0123(15) 0.0119(15) -0.0005(12) 0.0015(11) -0.0007(12)
N2 0.0126(14) 0.0128(15) 0.0127(15) 0.0000(12) 0.0009(12) -0.0024(12)
C1 0.0129(16) 0.0113(17) 0.0120(18) 0.0021(14) -0.0007(13) 0.0006(14)
C2 0.0166(17) 0.0106(18) 0.0140(18) 0.0013(14) -0.0054(14) -0.0023(14)
C3 0.0193(18) 0.0110(18) 0.0118(18) 0.0011(14) -0.0026(14) -0.0034(14)
C4 0.0147(17) 0.0158(19) 0.0157(19) -0.0020(15) 0.0033(14) -0.0013(15)
C5 0.029(2) 0.022(2) 0.021(2) 0.0006(17) 0.0051(17) 0.0056(18)
C6 0.021(2) 0.030(2) 0.016(2) 0.0060(17) 0.0056(16) 0.0043(17)
C7 0.017(2) 0.041(3) 0.027(2) 0.002(2) 0.0050(17) -0.0079(19)
C8 0.0165(19) 0.024(2) 0.025(2) -0.0002(18) -0.0049(16) 0.0007(17)
C9 0.022(2) 0.027(2) 0.0134(19) 0.0006(16) -0.0047(15) -0.0058(17)
C10 0.0129(17) 0.0158(19) 0.018(2) -0.0027(15) 0.0059(14) -0.0029(15)
C11 0.027(2) 0.035(3) 0.026(2) -0.012(2) 0.0011(18) 0.0062(19)
C12 0.036(3) 0.029(3) 0.051(3) -0.009(2) 0.026(2) -0.014(2)
C13 0.019(2) 0.051(3) 0.028(2) -0.008(2) 0.0022(18) 0.017(2)
C14 0.0126(16) 0.0107(17) 0.0122(18) 0.0012(14) -0.0031(13) -0.0003(14)
C15 0.0204(19) 0.019(2) 0.0136(19) -0.0039(16) 0.0016(15) 0.0005(16)
C16 0.024(2) 0.022(2) 0.017(2) 0.0026(17) 0.0049(16) -0.0010(17)
C17 0.0188(19) 0.017(2) 0.021(2) 0.0045(16) -0.0002(16) -0.0018(16)
C18 0.0193(19) 0.016(2) 0.018(2) -0.0036(16) 0.0030(15) -0.0001(15)
C19 0.0214(19) 0.0169(19) 0.0123(18) -0.0006(15) 0.0010(15) 0.0023(16)
C20 0.0142(17) 0.0149(19) 0.0091(17) 0.0002(14) -0.0012(13) 0.0000(14)
C21 0.0180(18) 0.0116(18) 0.0165(19) 0.0002(15) -0.0001(15) -0.0005(15)
C22 0.0134(17) 0.022(2) 0.020(2) 0.0010(17) -0.0018(14) -0.0047(16)
C23 0.0164(18) 0.023(2) 0.017(2) 0.0039(16) 0.0003(15) 0.0019(16)
C24 0.0188(19) 0.0142(19) 0.020(2) 0.0056(16) -0.0011(15) -0.0010(15)
C25 0.0168(18) 0.0143(19) 0.0169(19) 0.0035(15) -0.0012(15) -0.0044(15)
C26 0.0148(17) 0.0123(18) 0.0134(18) 0.0020(14) 0.0025(14) -0.0031(14)
C27 0.0190(19) 0.024(2) 0.017(2) 0.0020(16) -0.0011(15) 0.0000(16)
C28 0.0185(19) 0.023(2) 0.024(2) 0.0014(17) 0.0064(16) 0.0019(17)
C29 0.031(2) 0.022(2) 0.017(2) -0.0046(17) 0.0070(17) 0.0032(18)
C30 0.028(2) 0.024(2) 0.014(2) -0.0029(17) -0.0023(16) -0.0049(18)
C31 0.0168(18) 0.024(2) 0.016(2) 0.0017(16) 0.0017(15) -0.0013(16)
C32 0.029(2) 0.020(2) 0.024(2) -0.0035(18) -0.0002(18) -0.0021(18)
C33 0.022(2) 0.025(2) 0.022(2) 0.0009(18) 0.0044(17) -0.0053(17)
S1 0.0192(5) 0.0233(5) 0.0177(5) -0.0015(4) 0.0024(4) -0.0058(4)
S2 0.0213(5) 0.0146(5) 0.0186(5) 0.0002(4) 0.0031(4) -0.0030(4)
N3 0.0158(16) 0.0179(17) 0.0266(19) 0.0004(14) 0.0038(14) -0.0048(13)
O1 0.0315(16) 0.0249(16) 0.0325(18) 0.0089(14) 0.0016(13) -0.0115(14)
O2 0.0250(16) 0.0408(19) 0.0281(17) -0.0151(14) 0.0093(13) -0.0059(14)
O3 0.0400(18) 0.0285(17) 0.0177(15) 0.0038(13) -0.0044(13) -0.0173(14)
O4 0.0248(15) 0.0174(16) 0.054(2) 0.0030(14) 0.0026(14) 0.0015(12)
F1 0.0460(16) 0.0396(16) 0.0222(13) -0.0103(12) 0.0047(11) -0.0044(13)
F2 0.0251(13) 0.0392(16) 0.0446(17) -0.0082(13) -0.0087(12) -0.0057(11)
F3 0.0621(19) 0.0232(14) 0.0452(17) 0.0076(13) -0.0262(14) -0.0055(13)
F4 0.0518(17) 0.0477(17) 0.0167(13) -0.0058(12) -0.0040(12) -0.0155(14)
F5 0.0273(13) 0.0253(14) 0.0485(17) -0.0019(12) 0.0130(12) 0.0032(11)
F6 0.0378(14) 0.0294(14) 0.0249(13) 0.0068(11) 0.0087(11) -0.0126(12)

loop_
_atom_type_symbol
_atom_type_description
_atom_type_scat_dispersion_real
_atom_type_scat_dispersion_imag
_atom_type_scat_source
C C 0.0033 0.0016 'International Tables Vol C Tables 4.2.6.8 and 6.1.1.4'
H H 0.0000 0.0000 'International Tables Vol C Tables 4.2.6.8 and 6.1.1.4'
N N 0.0061 0.0033 'International Tables Vol C Tables 4.2.6.8 and 6.1.1.4'
O O 0.0106 0.0060 'International Tables Vol C Tables 4.2.6.8 and 6.1.1.4'
F F 0.0171 0.0103 'International Tables Vol C Tables 4.2.6.8 and 6.1.1.4'
P P 0.1023 0.0942 'International Tables Vol C Tables 4.2.6.8 and 6.1.1.4'
S S 0.1246 0.1234 'International Tables Vol C Tables 4.2.6.8 and 6.1.1.4'
Au Au -2.0133 8.8022 'International Tables Vol C Tables 4.2.6.8 and 6.1.1.4'

loop_
_geom_angle_atom_site_label_1
_geom_angle_atom_site_label_2
_geom_angle_atom_site_label_3
_geom_angle
C1 Au P 174.43(10)
C20 P C26 105.56(16)
C20 P C14 106.40(16)
C26 P C14 103.87(16)
C20 P Au 113.13(12)
C26 P Au 114.56(12)
C14 P Au 112.48(11)
C1 N1 C2 109.4(3)
C1 N1 C4 123.3(3)
C2 N1 C4 127.4(3)
C1 N2 C3 109.5(3)
C1 N2 C10 122.9(3)
C3 N2 C10 127.6(3)
N1 C1 N2 106.5(3)
N1 C1 Au 124.7(2)
N2 C1 Au 125.2(2)
C3 C2 N1 107.2(3)
C3 C2 C8 126.0(3)
N1 C2 C8 126.5(3)
C2 C3 N2 107.1(3)
C2 C3 C9 126.5(3)
N2 C3 C9 126.2(3)
N1 C4 C6 110.4(3)
N1 C4 C5 107.9(3)
C6 C4 C5 111.4(3)
N1 C4 C7 111.3(3)
C6 C4 C7 106.1(3)
C5 C4 C7 109.8(3)
N2 C10 C12 108.8(3)
N2 C10 C13 109.5(3)
C12 C10 C13 111.7(4)
N2 C10 C11 111.7(3)
C12 C10 C11 109.4(3)
C13 C10 C11 105.8(3)
C15 C14 C19 119.4(3)
C15 C14 P 118.7(3)
C19 C14 P 121.8(3)
C16 C15 C14 120.0(4)
C17 C16 C15 120.1(4)
C18 C17 C16 120.1(4)
C17 C18 C19 120.1(4)
C18 C19 C14 120.1(3)
C25 C20 C21 119.4(3)
C25 C20 P 119.3(3)
C21 C20 P 121.3(3)
C22 C21 C20 119.8(3)
C23 C22 C21 120.8(3)
C22 C23 C24 119.9(4)
C25 C24 C23 120.1(3)
C24 C25 C20 120.1(3)
C31 C26 C27 119.2(3)
C31 C26 P 121.3(3)
C27 C26 P 119.3(3)
C28 C27 C26 120.5(4)
C27 C28 C29 119.7(4)
C30 C29 C28 120.1(4)
C31 C30 C29 120.3(4)
C30 C31 C26 120.2(4)
F3 C32 F2 108.6(3)
F3 C32 F1 107.7(3)
F2 C32 F1 107.8(3)
F3 C32 S1 111.7(3)
F2 C32 S1 109.9(3)
F1 C32 S1 111.0(3)
F4 C33 F5 108.3(3)
F4 C33 F6 108.0(3)
F5 C33 F6 107.3(3)
F4 C33 S2 111.9(3)
F5 C33 S2 111.7(3)
F6 C33 S2 109.3(3)
O2 S1 O1 118.86(18)
O2 S1 N3 114.96(18)
O1 S1 N3 108.35(18)
O2 S1 C32 104.34(19)
O1 S1 C32 103.73(18)
N3 S1 C32 104.93(19)
O4 S2 O3 118.06(19)
O4 S2 N3 117.11(17)
O3 S2 N3 111.70(18)
O4 S2 C33 105.64(19)
O3 S2 C33 103.67(18)
N3 S2 C33 97.07(18)
S1 N3 S2 125.8(2)

loop_
_geom_bond_atom_site_label_1
_geom_bond_atom_site_label_2
_geom_bond_distance
Au C1 2.068(3)
Au P 2.2777(9)
P C20 1.809(4)
P C26 1.816(4)
P C14 1.824(4)
N1 C1 1.355(4)
N1 C2 1.401(4)
N1 C4 1.515(4)
N2 C1 1.360(4)
N2 C3 1.396(4)
N2 C10 1.511(4)
C2 C3 1.349(5)
C2 C8 1.493(5)
C3 C9 1.496(5)
C4 C6 1.525(5)
C4 C5 1.527(5)
C4 C7 1.533(5)
C10 C12 1.523(5)
C10 C13 1.528(6)
C10 C11 1.536(5)
C14 C15 1.391(5)
C14 C19 1.392(5)
C15 C16 1.385(5)
C16 C17 1.384(5)
C17 C18 1.380(5)
C18 C19 1.385(5)
C20 C25 1.391(5)
C20 C21 1.401(5)
C21 C22 1.379(5)
C22 C23 1.377(5)
C23 C24 1.388(5)
C24 C25 1.384(5)
C26 C31 1.388(5)
C26 C27 1.394(5)
C27 C28 1.383(5)
C28 C29 1.384(6)
C29 C30 1.382(5)
C30 C31 1.380(5)
C32 F3 1.320(5)
C32 F2 1.328(5)
C32 F1 1.333(5)
C32 S1 1.836(4)
C33 F4 1.319(5)
C33 F5 1.332(5)
C33 F6 1.341(4)
C33 S2 1.823(4)
S1 O2 1.430(3)
S1 O1 1.430(3)
S1 N3 1.563(3)
S2 O4 1.424(3)
S2 O3 1.425(3)
S2 N3 1.573(3)

loop_
_geom_torsion_atom_site_label_1
_geom_torsion_atom_site_label_2
_geom_torsion_atom_site_label_3
_geom_torsion_atom_site_label_4
_geom_torsion
C1 Au P C20 137.9(10)
C1 Au P C26 -101.0(10)
C1 Au P C14 17.3(10)
C2 N1 C1 N2 5.2(4)
C4 N1 C1 N2 -175.8(3)
C2 N1 C1 Au -154.3(2)
C4 N1 C1 Au 24.8(5)
C3 N2 C1 N1 -5.2(4)
C10 N2 C1 N1 174.0(3)
C3 N2 C1 Au 154.1(2)
C10 N2 C1 Au -26.7(5)
P Au C1 N1 79.9(11)
P Au C1 N2 -75.7(11)
C1 N1 C2 C3 -3.2(4)
C4 N1 C2 C3 177.8(3)
C1 N1 C2 C8 171.7(3)
C4 N1 C2 C8 -7.3(6)
N1 C2 C3 N2 -0.1(4)
C8 C2 C3 N2 -175.0(3)
N1 C2 C3 C9 175.4(3)
C8 C2 C3 C9 0.6(6)
C1 N2 C3 C2 3.3(4)
C10 N2 C3 C2 -175.8(3)
C1 N2 C3 C9 -172.2(3)
C10 N2 C3 C9 8.6(6)
C1 N1 C4 C6 34.5(5)
C2 N1 C4 C6 -146.6(3)
C1 N1 C4 C5 -87.4(4)
C2 N1 C4 C5 91.4(4)
C1 N1 C4 C7 152.1(3)
C2 N1 C4 C7 -29.1(5)
C1 N2 C10 C12 87.1(4)
C3 N2 C10 C12 -93.8(4)
C1 N2 C10 C13 -35.2(5)
C3 N2 C10 C13 143.9(4)
C1 N2 C10 C11 -152.0(3)
C3 N2 C10 C11 27.1(5)
C20 P C14 C15 -76.9(3)
C26 P C14 C15 171.9(3)
Au P C14 C15 47.5(3)
C20 P C14 C19 105.1(3)
C26 P C14 C19 -6.0(3)
Au P C14 C19 -130.5(3)
C19 C14 C15 C16 0.3(5)
P C14 C15 C16 -177.7(3)
C14 C15 C16 C17 0.6(6)
C15 C16 C17 C18 -0.8(6)
C16 C17 C18 C19 0.0(6)
C17 C18 C19 C14 0.9(6)
C15 C14 C19 C18 -1.1(5)
P C14 C19 C18 176.8(3)
C26 P C20 C25 -86.4(3)
C14 P C20 C25 163.7(3)
Au P C20 C25 39.7(3)
C26 P C20 C21 90.5(3)
C14 P C20 C21 -19.4(3)
Au P C20 C21 -143.4(3)
C25 C20 C21 C22 -1.3(5)
P C20 C21 C22 -178.2(3)
C20 C21 C22 C23 1.4(6)
C21 C22 C23 C24 -0.8(6)
C22 C23 C24 C25 0.2(6)
C23 C24 C25 C20 -0.2(6)
C21 C20 C25 C24 0.7(5)
P C20 C25 C24 177.7(3)
C20 P C26 C31 -29.7(3)
C14 P C26 C31 82.1(3)
Au P C26 C31 -154.8(3)
C20 P C26 C27 155.8(3)
C14 P C26 C27 -92.4(3)
Au P C26 C27 30.7(3)
C31 C26 C27 C28 -0.6(6)
P C26 C27 C28 174.0(3)
C26 C27 C28 C29 0.7(6)
C27 C28 C29 C30 -0.3(6)
C28 C29 C30 C31 -0.1(6)
C29 C30 C31 C26 0.2(6)
C27 C26 C31 C30 0.2(6)
P C26 C31 C30 -174.3(3)
F3 C32 S1 O2 -51.9(3)
F2 C32 S1 O2 68.8(3)
F1 C32 S1 O2 -172.0(3)
F3 C32 S1 O1 -177.0(3)
F2 C32 S1 O1 -56.3(3)
F1 C32 S1 O1 62.9(3)
F3 C32 S1 N3 69.4(3)
F2 C32 S1 N3 -170.0(3)
F1 C32 S1 N3 -50.8(3)
F4 C33 S2 O4 58.9(3)
F5 C33 S2 O4 -179.4(3)
F6 C33 S2 O4 -60.8(3)
F4 C33 S2 O3 -176.3(3)
F5 C33 S2 O3 -54.6(3)
F6 C33 S2 O3 64.0(3)
F4 C33 S2 N3 -61.9(3)
F5 C33 S2 N3 59.8(3)
F6 C33 S2 N3 178.5(3)
O2 S1 N3 S2 28.3(3)
O1 S1 N3 S2 164.0(2)
C32 S1 N3 S2 -85.7(3)
O4 S2 N3 S1 26.1(3)
O3 S2 N3 S1 -114.5(3)
C33 S2 N3 S1 137.7(3)
